data_2015413
loop_
_publ_author_name
'Genivaldo J\'ulio Perp\'etuo'
'Jan Janczak'

_publ_section_title
;
 Two crystals of doubly protonated melaminium salts: melaminium
 bis(trifluoroacetate) trihydrate and melaminium bis(trichloroacetate)
 dihydrate
;
_journal_coeditor_code FA3013
_journal_issue 7
_journal_name_full 'Acta Crystallographica Section C'
_journal_page_first o372
_journal_page_last o375
_journal_paper_doi 10.1107/S0108270106015873
_journal_volume 62
_journal_year 2006
_chemical_formula_iupac 'C3 H8 N6 2+, 2C2 F3 O2 -, 3H2 O'
_chemical_formula_moiety 'C3 H8 N6 2+, 2C2 F3 O2 -, 3H2 O'
_chemical_formula_sum 'C7 H14 F6 N6 O7'
_chemical_formula_weight 408.24
_chemical_name_systematic
;
2,4,6-triamino-1,3,5-triazin-1,3-dium
bis(trifluoroacetate) trihydrate
;
_space_group_IT_number 13
_symmetry_cell_setting monoclinic
_symmetry_space_group_name_Hall '-P 2yc'
_symmetry_space_group_name_H-M 'P 1 2/c 1'
_atom_sites_solution_hydrogens geom
_atom_sites_solution_primary direct
_atom_sites_solution_secondary difmap
_audit_creation_method SHELXL-97
_cell_angle_alpha 90.00
_cell_angle_beta 90.14(3)
_cell_angle_gamma 90.00
_cell_formula_units_Z 2
_cell_length_a 12.442(3)
_cell_length_b 8.3330(17)
_cell_length_c 7.6600(15)
_cell_measurement_reflns_used 1101
_cell_measurement_temperature 295(2)
_cell_measurement_theta_max 28.5
_cell_measurement_theta_min 2.94
_cell_volume 794.2(3)
_computing_cell_refinement 'KM-4 CCD Software'
_computing_data_collection 'KM-4 CCD Software (Kuma, 2002)'
_computing_data_reduction 'KM-4 CCD Software'
_computing_molecular_graphics 'SHELXTL (Sheldrick, 1990b)'
_computing_publication_material SHELXL97
_computing_structure_refinement 'SHELXL97 (Sheldrick, 1997)'
_computing_structure_solution 'SHELXS97 (Sheldrick, 1990a)'
_diffrn_ambient_temperature 295(2)
_diffrn_detector_area_resol_mean 33.133
_diffrn_measured_fraction_theta_full 0.991
_diffrn_measured_fraction_theta_max 0.931
_diffrn_measurement_device_type 'KUMA KM-4 diffractometer with CCD detector'
_diffrn_measurement_method '\w scan'
_diffrn_radiation_monochromator graphite
_diffrn_radiation_source 'fine-focus sealed tube'
_diffrn_radiation_type MoK\a
_diffrn_radiation_wavelength 0.71073
_diffrn_reflns_av_R_equivalents 0.0227
_diffrn_reflns_av_sigmaI/netI 0.0430
_diffrn_reflns_limit_h_max 16
_diffrn_reflns_limit_h_min -16
_diffrn_reflns_limit_k_max 11
_diffrn_reflns_limit_k_min -11
_diffrn_reflns_limit_l_max 10
_diffrn_reflns_limit_l_min -9
_diffrn_reflns_number 9531
_diffrn_reflns_theta_full 28.50
_diffrn_reflns_theta_max 29.53
_diffrn_reflns_theta_min 2.94
_exptl_absorpt_coefficient_mu 0.187
_exptl_absorpt_correction_T_max 0.981
_exptl_absorpt_correction_T_min 0.932
_exptl_absorpt_correction_type analytical
_exptl_absorpt_process_details
;
face-indexed (SHELXTL; Sheldrick, 1990b)
;
_exptl_crystal_colour colourless
_exptl_crystal_density_diffrn 1.707
_exptl_crystal_density_meas 1.70
_exptl_crystal_density_method flotation
_exptl_crystal_description parallelepiped
_exptl_crystal_F_000 416
_exptl_crystal_size_max 0.32
_exptl_crystal_size_mid 0.18
_exptl_crystal_size_min 0.14
_refine_diff_density_max 0.302
_refine_diff_density_min -0.199
_refine_ls_extinction_coef 0.015(3)
_refine_ls_extinction_expression Fc^*^=kFc[1+0.001xFc^2^\l^3^/sin(2\q)]^-1/4^
_refine_ls_extinction_method SHELXL97
_refine_ls_goodness_of_fit_ref 1.001
_refine_ls_hydrogen_treatment mixed
_refine_ls_matrix_type full
_refine_ls_number_parameters 136
_refine_ls_number_reflns 2076
_refine_ls_number_restraints 3
_refine_ls_restrained_S_all 1.000
_refine_ls_R_factor_all 0.1074
_refine_ls_R_factor_gt 0.0445
_refine_ls_shift/su_max 0.000
_refine_ls_shift/su_mean 0.000
_refine_ls_structure_factor_coef Fsqd
_refine_ls_weighting_details 'calc w=1/[\s^2^(Fo^2^)+(0.0462P)^2^] where P=(Fo^2^+2Fc^2^)/3'
_refine_ls_weighting_scheme calc
_refine_ls_wR_factor_gt 0.0892
_refine_ls_wR_factor_ref 0.1048
_reflns_number_gt 1101
_reflns_number_total 2076
_reflns_threshold_expression I>2\s(I)
_cod_data_source_file fa3013.cif
_cod_data_source_block I
_cod_original_sg_symbol_H-M 'P 2/c'
_cod_database_code 2015413
_cod_database_fobs_code 2015413

loop_
_symmetry_equiv_pos_as_xyz
'x, y, z'
'-x, y, -z+1/2'
'-x, -y, -z'
'x, -y, z-1/2'

loop_
_atom_site_type_symbol
_atom_site_label
_atom_site_fract_x
_atom_site_fract_y
_atom_site_fract_z
_atom_site_U_iso_or_equiv
_atom_site_adp_type
_atom_site_calc_flag
_atom_site_refinement_flags
_atom_site_occupancy
N N3 0.0000 0.4856(2) 0.2500 0.0449(6) Uani d S 1
H H3 0.0535(15) 0.540(2) 0.208(2) 0.054 Uiso d . 1
C C3 0.0000 0.3276(3) 0.2500 0.0369(6) Uani d S 1
N N1 0.08039(12) 0.24452(16) 0.1730(2) 0.0380(4) Uani d . 1
H H2 0.1287(15) 0.292(2) 0.117(2) 0.046 Uiso d . 1
C C4 0.08051(13) 0.07955(19) 0.1805(2) 0.0344(4) Uani d . 1
N N2 0.0000 -0.0030(2) 0.2500 0.0377(5) Uani d S 1
N N4 0.16400(11) 0.00395(16) 0.11539(19) 0.0429(4) Uani d . 1
H H4A 0.1665 -0.0992 0.1177 0.051 Uiso calc R 1
H H4B 0.2161 0.0576 0.0704 0.051 Uiso calc R 1
O O2 0.16287(10) 0.65543(13) 0.08532(18) 0.0559(4) Uani d . 1
O O1 0.23821(10) 0.42017(14) 0.03021(19) 0.0619(4) Uani d . 1
C C1 0.23546(15) 0.5683(2) 0.0370(2) 0.0418(4) Uani d . 1
C C2 0.33896(16) 0.6524(2) -0.0202(3) 0.0570(5) Uani d . 1
F F1 0.40184(11) 0.56597(17) -0.1193(2) 0.0859(5) Uani d . 1
F F2 0.31502(12) 0.78282(17) -0.1163(2) 0.0912(6) Uani d . 1
F F3 0.39624(12) 0.6997(2) 0.11303(19) 0.1099(7) Uani d . 1
O O3 0.36372(11) 0.14220(15) -0.00606(17) 0.0495(4) Uani d D 1
H H13 0.4122(12) 0.144(3) -0.078(2) 0.074 Uiso d D 1
H H23 0.3543(17) 0.2394(4) -0.012(3) 0.074 Uiso d D 1
O O4 0.5000 0.0095(2) 0.2500 0.0470(5) Uani d SD 1
H H14 0.5361(13) 0.0905(13) 0.266(3) 0.070 Uiso d D 1

loop_
_atom_site_aniso_label
_atom_site_aniso_U_11
_atom_site_aniso_U_22
_atom_site_aniso_U_33
_atom_site_aniso_U_12
_atom_site_aniso_U_13
_atom_site_aniso_U_23
N3 0.0368(13) 0.0256(11) 0.0722(16) 0.000 0.0116(11) 0.000
C3 0.0352(14) 0.0277(13) 0.0477(15) 0.000 0.0001(12) 0.000
N1 0.0303(8) 0.0287(8) 0.0551(10) -0.0011(6) 0.0064(7) 0.0012(7)
C4 0.0315(10) 0.0290(9) 0.0426(10) 0.0008(8) -0.0006(8) -0.0048(8)
N2 0.0331(11) 0.0267(10) 0.0533(13) 0.000 0.0012(10) 0.000
N4 0.0374(9) 0.0269(7) 0.0645(10) -0.0006(6) 0.0122(7) -0.0028(7)
O2 0.0472(8) 0.0318(7) 0.0888(10) -0.0011(6) 0.0256(7) 0.0005(6)
O1 0.0517(9) 0.0270(7) 0.1072(11) -0.0019(6) 0.0264(8) -0.0023(7)
C1 0.0412(11) 0.0332(9) 0.0510(11) -0.0016(9) 0.0020(9) 0.0012(9)
C2 0.0583(12) 0.0427(10) 0.0699(12) -0.0020(9) 0.0156(10) 0.0115(9)
F1 0.0737(9) 0.0732(9) 0.1113(13) -0.0011(8) 0.0521(9) 0.0116(9)
F2 0.0885(11) 0.0743(9) 0.1111(13) 0.0054(8) 0.0426(9) 0.0552(9)
F3 0.1010(13) 0.1393(17) 0.0894(10) -0.0826(12) 0.0037(9) 0.0046(10)
O3 0.0490(9) 0.0414(7) 0.0584(8) 0.0053(7) 0.0156(6) -0.0020(7)
O4 0.0455(12) 0.0448(11) 0.0506(11) 0.000 0.0048(9) 0.000

loop_
_atom_type_symbol
_atom_type_description
_atom_type_scat_dispersion_real
_atom_type_scat_dispersion_imag
_atom_type_scat_source
C C 0.0033 0.0016 'International Tables Vol C Tables 4.2.6.8 and 6.1.1.4'
H H 0.0000 0.0000 'International Tables Vol C Tables 4.2.6.8 and 6.1.1.4'
N N 0.0061 0.0033 'International Tables Vol C Tables 4.2.6.8 and 6.1.1.4'
O O 0.0106 0.0060 'International Tables Vol C Tables 4.2.6.8 and 6.1.1.4'
F F 0.0171 0.0103 'International Tables Vol C Tables 4.2.6.8 and 6.1.1.4'

loop_
_geom_angle_atom_site_label_1
_geom_angle_atom_site_label_2
_geom_angle_atom_site_label_3
_geom_angle_site_symmetry_3
_geom_angle
_geom_angle_publ_flag
C3 N3 H3 . 121.5(13) ?
N3 C3 N1 . 120.78(10) ?
N3 C3 N1 2 120.78(10) ?
N1 C3 N1 2 118.4(2) y
C3 N1 C4 . 119.59(16) y
C3 N1 H2 . 120.8(12) ?
C4 N1 H2 . 119.5(13) ?
N4 C4 N2 . 120.10(15) ?
N4 C4 N1 . 117.63(15) ?
N2 C4 N1 . 122.27(16) y
C4 N2 C4 2 117.55(19) y
C4 N4 H4A . 120.0 ?
C4 N4 H4B . 120.0 ?
H4A N4 H4B . 120.0 ?
O2 C1 O1 . 128.97(17) y
O2 C1 C2 . 116.08(15) ?
O1 C1 C2 . 114.93(16) ?
F3 C2 F1 . 107.12(17) ?
F3 C2 F2 . 107.66(17) ?
F1 C2 F2 . 105.01(16) ?
F3 C2 C1 . 111.90(16) ?
F1 C2 C1 . 114.77(15) ?
F2 C2 C1 . 109.92(16) ?
H13 O3 H23 . 93(2) ?

loop_
_geom_bond_atom_site_label_1
_geom_bond_atom_site_label_2
_geom_bond_site_symmetry_2
_geom_bond_distance
_geom_bond_publ_flag
N3 C3 . 1.317(3) y
N3 H3 . 0.868(18) ?
C3 N1 . 1.3530(18) y
C3 N1 2 1.3530(18) ?
N1 C4 . 1.376(2) y
N1 H2 . 0.838(19) ?
C4 N4 . 1.314(2) y
C4 N2 . 1.3278(18) y
N2 C4 2 1.3278(18) ?
N4 H4A . 0.8600 ?
N4 H4B . 0.8600 ?
O2 C1 . 1.217(2) y
O1 C1 . 1.236(2) y
C1 C2 . 1.531(3) y
C2 F3 . 1.304(2) y
C2 F1 . 1.308(2) y
C2 F2 . 1.346(2) y
O3 H13 . 0.818(15) ?
O3 H23 . 0.820(5) ?
O4 H14 . 0.820(13) ?

loop_
_geom_hbond_atom_site_label_D
_geom_hbond_atom_site_label_H
_geom_hbond_atom_site_label_A
_geom_hbond_site_symmetry_A
_geom_hbond_distance_DH
_geom_hbond_distance_HA
_geom_hbond_distance_DA
_geom_hbond_angle_DHA
_geom_hbond_publ_flag
N3 H3 O2 . 0.868(18) 1.915(18) 2.7772(17) 172.3(17) y
N1 H2 O1 . 0.838(19) 1.86(2) 2.684(2) 169.4(17) y
N4 H4A O2 1_545 0.86 2.06 2.9134(19) 171.2 y
N4 H4B O3 . 0.86 2.05 2.895(2) 165.4 y
O3 H13 O4 3_655 0.818(15) 2.137(13) 2.8250(16) 141(2) y
O3 H23 O1 . 0.820(5) 2.112(14) 2.8078(18) 143(2) y
O4 H14 O3 2_655 0.820(13) 2.260(18) 2.8157(17) 125.5(19) y
O4 H14 F2 3_665 0.820(13) 2.424(17) 3.0581(17) 135(2) y
